data_7135200
loop_
_publ_author_name
'Vesseur, David'
'Li, Shuo'
'Mallet-Ladeira, Sonia'
'Bourissou, Didier'

_publ_section_title
;
 Ligand exchange of tris(2,4-di-<i>tert</i>-butylphenyl) phosphite: a
 practical and efficient route to organo gold(I) complexes.
;
_journal_issue 94
_journal_name_full 'Chemical communications (Cambridge, England)'
_journal_page_first 18717
_journal_page_last 18720
_journal_paper_doi 10.1039/d5cc05744b
_journal_volume 61
_journal_year 2025
_chemical_formula_moiety 'C25 H40 Au B F3 P'
_chemical_formula_sum 'C25 H40 Au B F3 P'
_chemical_formula_weight 636.32
_space_group_IT_number 2
_space_group_name_Hall '-P 1'
_space_group_name_H-M_alt 'P -1'
_symmetry_cell_setting triclinic
_symmetry_Int_Tables_number 2
_symmetry_space_group_name_Hall '-P 1'
_symmetry_space_group_name_H-M 'P -1'
_atom_sites_solution_hydrogens geom
_atom_sites_solution_primary dual
_atom_sites_solution_secondary difmap
_audit_update_record
;
2025-08-26 deposited with the CCDC.	2025-10-23 downloaded from the CCDC.
;
_cell_angle_alpha 79.094(4)
_cell_angle_beta 85.397(3)
_cell_angle_gamma 67.850(3)
_cell_formula_units_Z 2
_cell_length_a 8.6619(7)
_cell_length_b 9.6434(8)
_cell_length_c 17.4721(16)
_cell_measurement_reflns_used 9833
_cell_measurement_temperature 193(2)
_cell_measurement_theta_max 33.16
_cell_measurement_theta_min 2.78
_cell_volume 1327.3(2)
_computing_cell_refinement 'Bruker SAINT'
_computing_data_reduction 'Bruker SAINT'
_computing_molecular_graphics 'Ortep-3 for Windows (Farrugia, 1997)'
_computing_publication_material 'WinGX publication routines (Farrugia, 1999)'
_computing_structure_refinement 'SHELXL-2019/3 (Sheldrick, 2015)'
_computing_structure_solution 'SHELXT (Sheldrick 2015)'
_diffrn_ambient_temperature 193(2)
_diffrn_measured_fraction_theta_full 0.999
_diffrn_measured_fraction_theta_max 0.994
_diffrn_measurement_device_type 'Bruker D8 VENTURE PHOTON3'
_diffrn_measurement_method 'phi and omega scans'
_diffrn_radiation_monochromator triumph
_diffrn_radiation_source 'fine focus sealed tube'
_diffrn_radiation_type MoK\a
_diffrn_radiation_wavelength 0.71073
_diffrn_reflns_av_R_equivalents 0.0438
_diffrn_reflns_av_unetI/netI 0.0259
_diffrn_reflns_Laue_measured_fraction_full 0.999
_diffrn_reflns_Laue_measured_fraction_max 0.994
_diffrn_reflns_limit_h_max 13
_diffrn_reflns_limit_h_min -13
_diffrn_reflns_limit_k_max 14
_diffrn_reflns_limit_k_min -14
_diffrn_reflns_limit_l_max 26
_diffrn_reflns_limit_l_min -26
_diffrn_reflns_number 75473
_diffrn_reflns_point_group_measured_fraction_full 0.999
_diffrn_reflns_point_group_measured_fraction_max 0.994
_diffrn_reflns_theta_full 25.242
_diffrn_reflns_theta_max 33.286
_diffrn_reflns_theta_min 2.731
_diffrn_standards_decay_% 0
_diffrn_standards_interval_count 0
_diffrn_standards_interval_time 0
_diffrn_standards_number 0
_exptl_absorpt_coefficient_mu 5.633
_exptl_absorpt_correction_T_max 0.7466
_exptl_absorpt_correction_T_min 0.5181
_exptl_absorpt_correction_type multi-scan
_exptl_absorpt_process_details
;Krause, L., Herbst-Irmer, R., Sheldrick G.M. & Stalke D.,
 J. Appl. Cryst. 48 (2015) 3-10
;
_exptl_crystal_colour colourless
_exptl_crystal_density_diffrn 1.592
_exptl_crystal_density_method 'not measured'
_exptl_crystal_description plate
_exptl_crystal_F_000 632
_exptl_crystal_size_max 0.18
_exptl_crystal_size_mid 0.16
_exptl_crystal_size_min 0.04
_refine_diff_density_max 0.502
_refine_diff_density_min -1.156
_refine_diff_density_rms 0.091
_refine_ls_extinction_method none
_refine_ls_goodness_of_fit_ref 1.037
_refine_ls_hydrogen_treatment constr
_refine_ls_matrix_type full
_refine_ls_number_parameters 284
_refine_ls_number_reflns 10180
_refine_ls_number_restraints 0
_refine_ls_restrained_S_all 1.037
_refine_ls_R_factor_all 0.025
_refine_ls_R_factor_gt 0.0204
_refine_ls_shift/su_max 0.003
_refine_ls_shift/su_mean 0
_refine_ls_structure_factor_coef Fsqd
_refine_ls_weighting_details 'w=1/[\s^2^(Fo^2^)+(0.0234P)^2^+0.1743P] where P=(Fo^2^+2Fc^2^)/3'
_refine_ls_weighting_scheme calc
_refine_ls_wR_factor_gt 0.0464
_refine_ls_wR_factor_ref 0.0478
_reflns_Friedel_coverage 0
_reflns_number_gt 9246
_reflns_number_total 10180
_reflns_threshold_expression 'I > 2\s(I)'
_cod_data_source_file d5cc05744b2.cif
_cod_data_source_block DV951
_cod_database_code 7135200
_shelx_shelxl_version_number 2019/3

loop_
_symmetry_equiv_pos_as_xyz
'x, y, z'
'-x, -y, -z'

loop_
_atom_site_label
_atom_site_type_symbol
_atom_site_fract_x
_atom_site_fract_y
_atom_site_fract_z
_atom_site_U_iso_or_equiv
_atom_site_adp_type
_atom_site_occupancy
_atom_site_site_symmetry_order
_atom_site_calc_flag
_atom_site_refinement_flags_posn
_atom_site_refinement_flags_adp
_atom_site_refinement_flags_occupancy
_atom_site_disorder_assembly
_atom_site_disorder_group
Au1 Au 0.73364(2) 0.51472(2) 0.35627(2) 0.02540(2) Uani 1 1 d . . . . .
B1 B 0.6366(2) 0.61571(19) 0.18645(10) 0.0209(3) Uani 1 1 d . . . . .
C1 C 0.4207(2) 0.83409(17) 0.25986(10) 0.0225(3) Uani 1 1 d . . . . .
C2 C 0.2974(2) 0.98083(19) 0.25444(11) 0.0296(3) Uani 1 1 d . . . . .
H2 H 0.258439 1.023049 0.30045 0.036 Uiso 1 1 calc R U . . .
C3 C 0.2318(2) 1.0646(2) 0.18309(12) 0.0324(4) Uani 1 1 d . . . . .
H3 H 0.149912 1.164338 0.179873 0.039 Uiso 1 1 calc R U . . .
C4 C 0.2872(2) 1.0013(2) 0.11648(12) 0.0297(3) Uani 1 1 d . . . . .
H4 H 0.240818 1.056529 0.067367 0.036 Uiso 1 1 calc R U . . .
C5 C 0.4105(2) 0.85700(19) 0.12124(10) 0.0252(3) Uani 1 1 d . . . . .
H5 H 0.446988 0.815755 0.074799 0.03 Uiso 1 1 calc R U . . .
C6 C 0.48338(19) 0.76974(17) 0.19259(9) 0.0204(3) Uani 1 1 d . . . . .
C7 C 0.3151(2) 0.6702(2) 0.40026(12) 0.0352(4) Uani 1 1 d . . . . .
H7 H 0.351471 0.610892 0.453456 0.042 Uiso 1 1 calc R U . . .
C8 C 0.2836(3) 0.5643(3) 0.35431(14) 0.0489(6) Uani 1 1 d . . . . .
H8A H 0.194197 0.532645 0.379691 0.073 Uiso 1 1 calc R U . . .
H8B H 0.38559 0.474486 0.352556 0.073 Uiso 1 1 calc R U . . .
H8C H 0.250558 0.617507 0.301123 0.073 Uiso 1 1 calc R U . . .
C9 C 0.1543(3) 0.8056(3) 0.41084(19) 0.0614(8) Uani 1 1 d . . . . .
H9A H 0.113111 0.865587 0.359696 0.092 Uiso 1 1 calc R U . . .
H9B H 0.177263 0.869414 0.442369 0.092 Uiso 1 1 calc R U . . .
H9C H 0.069774 0.768145 0.437214 0.092 Uiso 1 1 calc R U . . .
C10 C 0.5179(3) 0.8513(2) 0.41495(12) 0.0339(4) Uani 1 1 d . . . . .
H10 H 0.411837 0.941823 0.41437 0.041 Uiso 1 1 calc R U . . .
C11 C 0.6576(3) 0.9050(3) 0.38009(16) 0.0497(6) Uani 1 1 d . . . . .
H11A H 0.670178 0.974675 0.411198 0.075 Uiso 1 1 calc R U . . .
H11B H 0.629939 0.957781 0.326384 0.075 Uiso 1 1 calc R U . . .
H11C H 0.762341 0.817149 0.380374 0.075 Uiso 1 1 calc R U . . .
C12 C 0.5558(3) 0.7693(3) 0.49881(13) 0.0484(6) Uani 1 1 d . . . . .
H12A H 0.652775 0.674433 0.499556 0.073 Uiso 1 1 calc R U . . .
H12B H 0.459237 0.746353 0.521649 0.073 Uiso 1 1 calc R U . . .
H12C H 0.579777 0.834404 0.52916 0.073 Uiso 1 1 calc R U . . .
C13 C 0.9573(3) 0.3297(2) 0.36625(13) 0.0388(4) Uani 1 1 d . . . . .
C14 C 0.6047(2) 0.46514(18) 0.18268(10) 0.0240(3) Uani 1 1 d . . . . .
H14 H 0.54997 0.440757 0.233291 0.029 Uiso 1 1 calc R U . . .
C15 C 0.4810(2) 0.4883(2) 0.11851(14) 0.0355(4) Uani 1 1 d . . . . .
H15A H 0.37665 0.574756 0.125641 0.043 Uiso 1 1 calc R U . . .
H15B H 0.529109 0.514289 0.066987 0.043 Uiso 1 1 calc R U . . .
C16 C 0.4404(3) 0.3463(3) 0.11988(18) 0.0491(6) Uani 1 1 d . . . . .
H16A H 0.38078 0.326893 0.169014 0.059 Uiso 1 1 calc R U . . .
H16B H 0.36583 0.3643 0.076002 0.059 Uiso 1 1 calc R U . . .
C17 C 0.5970(3) 0.2078(2) 0.11352(17) 0.0472(6) Uani 1 1 d . . . . .
H17A H 0.567135 0.117006 0.118483 0.057 Uiso 1 1 calc R U . . .
H17B H 0.649417 0.221859 0.061632 0.057 Uiso 1 1 calc R U . . .
C18 C 0.7203(3) 0.1826(2) 0.17637(17) 0.0487(6) Uani 1 1 d . . . . .
H18A H 0.824284 0.096541 0.16833 0.058 Uiso 1 1 calc R U . . .
H18B H 0.67321 0.155228 0.22793 0.058 Uiso 1 1 calc R U . . .
C19 C 0.7611(2) 0.3237(2) 0.17588(15) 0.0371(4) Uani 1 1 d . . . . .
H19A H 0.821265 0.343233 0.12692 0.044 Uiso 1 1 calc R U . . .
H19B H 0.836015 0.304246 0.219866 0.044 Uiso 1 1 calc R U . . .
C20 C 0.8128(2) 0.62835(17) 0.16399(9) 0.0216(3) Uani 1 1 d . . . . .
H20 H 0.901216 0.526288 0.180859 0.026 Uiso 1 1 calc R U . . .
C21 C 0.8162(2) 0.6651(2) 0.07329(10) 0.0271(3) Uani 1 1 d . . . . .
H21A H 0.796327 0.585246 0.051932 0.033 Uiso 1 1 calc R U . . .
H21B H 0.725177 0.763221 0.055342 0.033 Uiso 1 1 calc R U . . .
C22 C 0.9832(2) 0.6741(2) 0.04214(11) 0.0315(4) Uani 1 1 d . . . . .
H22A H 1.073001 0.573296 0.055897 0.038 Uiso 1 1 calc R U . . .
H22B H 0.979037 0.70163 -0.015405 0.038 Uiso 1 1 calc R U . . .
C23 C 1.0225(2) 0.7912(2) 0.07575(12) 0.0335(4) Uani 1 1 d . . . . .
H23A H 0.938487 0.89369 0.057931 0.04 Uiso 1 1 calc R U . . .
H23B H 1.133242 0.791138 0.056654 0.04 Uiso 1 1 calc R U . . .
C24 C 1.0219(2) 0.7560(2) 0.16462(11) 0.0305(4) Uani 1 1 d . . . . .
H24A H 1.04197 0.836367 0.185362 0.037 Uiso 1 1 calc R U . . .
H24B H 1.113438 0.658152 0.182395 0.037 Uiso 1 1 calc R U . . .
C25 C 0.8556(2) 0.74661(19) 0.19665(11) 0.0262(3) Uani 1 1 d . . . . .
H25A H 0.765745 0.84754 0.18313 0.031 Uiso 1 1 calc R U . . .
H25B H 0.861118 0.719621 0.254187 0.031 Uiso 1 1 calc R U . . .
F1 F 0.9438(2) 0.19291(16) 0.37436(13) 0.0773(6) Uani 1 1 d . . . . .
F2 F 1.06723(18) 0.32984(18) 0.30601(9) 0.0589(4) Uani 1 1 d . . . . .
F3 F 1.04878(18) 0.3172(2) 0.42986(9) 0.0587(4) Uani 1 1 d . . . . .
P1 P 0.49053(6) 0.72323(5) 0.35550(3) 0.02393(8) Uani 1 1 d . . . . .

loop_
_atom_site_aniso_label
_atom_site_aniso_U_11
_atom_site_aniso_U_22
_atom_site_aniso_U_33
_atom_site_aniso_U_23
_atom_site_aniso_U_13
_atom_site_aniso_U_12
Au1 0.02678(3) 0.02083(3) 0.02421(3) -0.00321(2) -0.00223(2) -0.00381(2)
B1 0.0235(8) 0.0180(7) 0.0196(8) -0.0030(6) -0.0015(6) -0.0057(6)
C1 0.0232(7) 0.0179(6) 0.0230(7) -0.0022(5) 0.0011(6) -0.0046(5)
C2 0.0287(8) 0.0220(7) 0.0309(9) -0.0047(6) 0.0020(7) -0.0017(6)
C3 0.0265(8) 0.0199(7) 0.0420(11) -0.0001(7) -0.0029(7) -0.0006(6)
C4 0.0257(8) 0.0262(8) 0.0315(9) 0.0046(6) -0.0062(6) -0.0064(6)
C5 0.0249(7) 0.0251(7) 0.0243(8) -0.0022(6) -0.0022(6) -0.0084(6)
C6 0.0200(6) 0.0176(6) 0.0222(7) -0.0012(5) -0.0015(5) -0.0060(5)
C7 0.0326(9) 0.0396(10) 0.0282(9) 0.0039(7) 0.0027(7) -0.0128(8)
C8 0.0555(14) 0.0667(16) 0.0362(11) 0.0045(10) -0.0065(10) -0.0407(13)
C9 0.0358(12) 0.0615(16) 0.0694(19) 0.0024(14) 0.0206(12) -0.0089(11)
C10 0.0377(10) 0.0294(8) 0.0312(9) -0.0141(7) 0.0007(7) -0.0046(7)
C11 0.0555(14) 0.0509(13) 0.0570(15) -0.0273(12) 0.0079(11) -0.0288(11)
C12 0.0624(15) 0.0477(12) 0.0311(11) -0.0138(9) -0.0088(10) -0.0107(11)
C13 0.0346(10) 0.0313(9) 0.0385(11) 0.0005(8) -0.0071(8) -0.0004(7)
C14 0.0258(7) 0.0200(6) 0.0266(8) -0.0051(6) 0.0000(6) -0.0085(6)
C15 0.0309(9) 0.0267(8) 0.0504(12) -0.0092(8) -0.0117(8) -0.0087(7)
C16 0.0380(11) 0.0359(11) 0.0811(19) -0.0178(11) -0.0140(11) -0.0158(9)
C17 0.0467(12) 0.0312(10) 0.0716(17) -0.0211(10) -0.0077(11) -0.0161(9)
C18 0.0504(13) 0.0196(8) 0.0761(18) -0.0080(9) -0.0172(12) -0.0100(8)
C19 0.0331(9) 0.0201(7) 0.0579(13) -0.0112(8) -0.0097(9) -0.0058(7)
C20 0.0230(7) 0.0177(6) 0.0225(7) -0.0046(5) -0.0005(5) -0.0051(5)
C21 0.0268(8) 0.0312(8) 0.0225(8) -0.0056(6) 0.0011(6) -0.0097(6)
C22 0.0275(8) 0.0382(9) 0.0242(8) -0.0051(7) 0.0045(6) -0.0081(7)
C23 0.0273(8) 0.0386(10) 0.0334(10) -0.0004(8) 0.0029(7) -0.0142(7)
C24 0.0277(8) 0.0341(9) 0.0324(9) -0.0048(7) -0.0009(7) -0.0148(7)
C25 0.0287(8) 0.0261(7) 0.0265(8) -0.0087(6) 0.0022(6) -0.0117(6)
F1 0.0656(10) 0.0256(7) 0.1258(17) -0.0044(8) -0.0160(11) -0.0012(7)
F2 0.0407(7) 0.0641(9) 0.0478(8) -0.0127(7) 0.0041(6) 0.0082(7)
F3 0.0410(7) 0.0745(11) 0.0444(8) 0.0018(7) -0.0156(6) -0.0060(7)
P1 0.02588(19) 0.02164(18) 0.02033(19) -0.00373(14) 0.00051(15) -0.00447(15)

loop_
_atom_type_symbol
_atom_type_description
_atom_type_scat_dispersion_real
_atom_type_scat_dispersion_imag
_atom_type_scat_source
C C 0.0033 0.0016 'International Tables Vol C Tables 4.2.6.8 and 6.1.1.4'
H H 0 0 'International Tables Vol C Tables 4.2.6.8 and 6.1.1.4'
Au Au -2.0133 8.8022 'International Tables Vol C Tables 4.2.6.8 and 6.1.1.4'
B B 0.0013 0.0007 'International Tables Vol C Tables 4.2.6.8 and 6.1.1.4'
F F 0.0171 0.0103 'International Tables Vol C Tables 4.2.6.8 and 6.1.1.4'
P P 0.1023 0.0942 'International Tables Vol C Tables 4.2.6.8 and 6.1.1.4'

loop_
_geom_angle_atom_site_label_1
_geom_angle_atom_site_label_2
_geom_angle_atom_site_label_3
_geom_angle
_geom_angle_site_symmetry_1
_geom_angle_site_symmetry_3
_geom_angle_publ_flag
C13 Au1 P1 175.03(7) . . ?
C20 B1 C6 116.96(13) . . ?
C20 B1 C14 121.33(13) . . ?
C6 B1 C14 120.09(14) . . ?
C2 C1 C6 120.81(15) . . ?
C2 C1 P1 119.16(13) . . ?
C6 C1 P1 119.93(11) . . ?
C3 C2 C1 121.00(17) . . ?
C3 C2 H2 119.5 . . ?
C1 C2 H2 119.5 . . ?
C2 C3 C4 119.13(16) . . ?
C2 C3 H3 120.4 . . ?
C4 C3 H3 120.4 . . ?
C3 C4 C5 120.20(17) . . ?
C3 C4 H4 119.9 . . ?
C5 C4 H4 119.9 . . ?
C4 C5 C6 122.31(17) . . ?
C4 C5 H5 118.8 . . ?
C6 C5 H5 118.8 . . ?
C1 C6 C5 116.48(14) . . ?
C1 C6 B1 127.62(14) . . ?
C5 C6 B1 115.71(14) . . ?
C8 C7 C9 111.2(2) . . ?
C8 C7 P1 109.81(15) . . ?
C9 C7 P1 114.52(16) . . ?
C8 C7 H7 107 . . ?
C9 C7 H7 107 . . ?
P1 C7 H7 107 . . ?
C7 C8 H8A 109.5 . . ?
C7 C8 H8B 109.5 . . ?
H8A C8 H8B 109.5 . . ?
C7 C8 H8C 109.5 . . ?
H8A C8 H8C 109.5 . . ?
H8B C8 H8C 109.5 . . ?
C7 C9 H9A 109.5 . . ?
C7 C9 H9B 109.5 . . ?
H9A C9 H9B 109.5 . . ?
C7 C9 H9C 109.5 . . ?
H9A C9 H9C 109.5 . . ?
H9B C9 H9C 109.5 . . ?
C12 C10 C11 111.1(2) . . ?
C12 C10 P1 109.71(15) . . ?
C11 C10 P1 109.74(14) . . ?
C12 C10 H10 108.7 . . ?
C11 C10 H10 108.7 . . ?
P1 C10 H10 108.7 . . ?
C10 C11 H11A 109.5 . . ?
C10 C11 H11B 109.5 . . ?
H11A C11 H11B 109.5 . . ?
C10 C11 H11C 109.5 . . ?
H11A C11 H11C 109.5 . . ?
H11B C11 H11C 109.5 . . ?
C10 C12 H12A 109.5 . . ?
C10 C12 H12B 109.5 . . ?
H12A C12 H12B 109.5 . . ?
C10 C12 H12C 109.5 . . ?
H12A C12 H12C 109.5 . . ?
H12B C12 H12C 109.5 . . ?
F1 C13 F2 104.28(19) . . ?
F1 C13 F3 103.94(18) . . ?
F2 C13 F3 102.81(18) . . ?
F1 C13 Au1 115.34(16) . . ?
F2 C13 Au1 115.70(14) . . ?
F3 C13 Au1 113.26(15) . . ?
C19 C14 C15 109.43(15) . . ?
C19 C14 B1 115.73(14) . . ?
C15 C14 B1 112.67(14) . . ?
C19 C14 H14 106.1 . . ?
C15 C14 H14 106.1 . . ?
B1 C14 H14 106.1 . . ?
C16 C15 C14 112.10(17) . . ?
C16 C15 H15A 109.2 . . ?
C14 C15 H15A 109.2 . . ?
C16 C15 H15B 109.2 . . ?
C14 C15 H15B 109.2 . . ?
H15A C15 H15B 107.9 . . ?
C17 C16 C15 111.58(18) . . ?
C17 C16 H16A 109.3 . . ?
C15 C16 H16A 109.3 . . ?
C17 C16 H16B 109.3 . . ?
C15 C16 H16B 109.3 . . ?
H16A C16 H16B 108 . . ?
C18 C17 C16 111.1(2) . . ?
C18 C17 H17A 109.4 . . ?
C16 C17 H17A 109.4 . . ?
C18 C17 H17B 109.4 . . ?
C16 C17 H17B 109.4 . . ?
H17A C17 H17B 108 . . ?
C17 C18 C19 111.99(19) . . ?
C17 C18 H18A 109.2 . . ?
C19 C18 H18A 109.2 . . ?
C17 C18 H18B 109.2 . . ?
C19 C18 H18B 109.2 . . ?
H18A C18 H18B 107.9 . . ?
C18 C19 C14 112.45(17) . . ?
C18 C19 H19A 109.1 . . ?
C14 C19 H19A 109.1 . . ?
C18 C19 H19B 109.1 . . ?
C14 C19 H19B 109.1 . . ?
H19A C19 H19B 107.8 . . ?
C25 C20 C21 108.95(13) . . ?
C25 C20 B1 117.84(13) . . ?
C21 C20 B1 105.39(13) . . ?
C25 C20 H20 108.1 . . ?
C21 C20 H20 108.1 . . ?
B1 C20 H20 108.1 . . ?
C22 C21 C20 111.68(15) . . ?
C22 C21 H21A 109.3 . . ?
C20 C21 H21A 109.3 . . ?
C22 C21 H21B 109.3 . . ?
C20 C21 H21B 109.3 . . ?
H21A C21 H21B 107.9 . . ?
C23 C22 C21 111.29(15) . . ?
C23 C22 H22A 109.4 . . ?
C21 C22 H22A 109.4 . . ?
C23 C22 H22B 109.4 . . ?
C21 C22 H22B 109.4 . . ?
H22A C22 H22B 108 . . ?
C22 C23 C24 110.64(15) . . ?
C22 C23 H23A 109.5 . . ?
C24 C23 H23A 109.5 . . ?
C22 C23 H23B 109.5 . . ?
C24 C23 H23B 109.5 . . ?
H23A C23 H23B 108.1 . . ?
C23 C24 C25 111.31(15) . . ?
C23 C24 H24A 109.4 . . ?
C25 C24 H24A 109.4 . . ?
C23 C24 H24B 109.4 . . ?
C25 C24 H24B 109.4 . . ?
H24A C24 H24B 108 . . ?
C24 C25 C20 112.16(14) . . ?
C24 C25 H25A 109.2 . . ?
C20 C25 H25A 109.2 . . ?
C24 C25 H25B 109.2 . . ?
C20 C25 H25B 109.2 . . ?
H25A C25 H25B 107.9 . . ?
C1 P1 C10 107.50(9) . . ?
C1 P1 C7 106.33(9) . . ?
C10 P1 C7 106.35(10) . . ?
C1 P1 Au1 115.28(5) . . ?
C10 P1 Au1 109.07(7) . . ?
C7 P1 Au1 111.85(7) . . ?

loop_
_geom_bond_atom_site_label_1
_geom_bond_atom_site_label_2
_geom_bond_distance
_geom_bond_site_symmetry_2
_geom_bond_publ_flag
Au1 C13 2.073(2) . ?
Au1 P1 2.2976(5) . ?
B1 C20 1.589(2) . ?
B1 C6 1.591(2) . ?
B1 C14 1.591(2) . ?
C1 C2 1.407(2) . ?
C1 C6 1.407(2) . ?
C1 P1 1.8164(17) . ?
C2 C3 1.384(3) . ?
C2 H2 0.95 . ?
C3 C4 1.384(3) . ?
C3 H3 0.95 . ?
C4 C5 1.390(2) . ?
C4 H4 0.95 . ?
C5 C6 1.410(2) . ?
C5 H5 0.95 . ?
C7 C8 1.523(3) . ?
C7 C9 1.536(3) . ?
C7 P1 1.851(2) . ?
C7 H7 1 . ?
C8 H8A 0.98 . ?
C8 H8B 0.98 . ?
C8 H8C 0.98 . ?
C9 H9A 0.98 . ?
C9 H9B 0.98 . ?
C9 H9C 0.98 . ?
C10 C12 1.524(3) . ?
C10 C11 1.530(3) . ?
C10 P1 1.845(2) . ?
C10 H10 1 . ?
C11 H11A 0.98 . ?
C11 H11B 0.98 . ?
C11 H11C 0.98 . ?
C12 H12A 0.98 . ?
C12 H12B 0.98 . ?
C12 H12C 0.98 . ?
C13 F1 1.348(3) . ?
C13 F2 1.362(3) . ?
C13 F3 1.377(3) . ?
C14 C19 1.534(2) . ?
C14 C15 1.540(3) . ?
C14 H14 1 . ?
C15 C16 1.532(3) . ?
C15 H15A 0.99 . ?
C15 H15B 0.99 . ?
C16 C17 1.517(3) . ?
C16 H16A 0.99 . ?
C16 H16B 0.99 . ?
C17 C18 1.515(3) . ?
C17 H17A 0.99 . ?
C17 H17B 0.99 . ?
C18 C19 1.528(3) . ?
C18 H18A 0.99 . ?
C18 H18B 0.99 . ?
C19 H19A 0.99 . ?
C19 H19B 0.99 . ?
C20 C25 1.537(2) . ?
C20 C21 1.557(2) . ?
C20 H20 1 . ?
C21 C22 1.532(2) . ?
C21 H21A 0.99 . ?
C21 H21B 0.99 . ?
C22 C23 1.520(3) . ?
C22 H22A 0.99 . ?
C22 H22B 0.99 . ?
C23 C24 1.525(3) . ?
C23 H23A 0.99 . ?
C23 H23B 0.99 . ?
C24 C25 1.532(2) . ?
C24 H24A 0.99 . ?
C24 H24B 0.99 . ?
C25 H25A 0.99 . ?
C25 H25B 0.99 . ?

loop_
_geom_torsion_atom_site_label_1
_geom_torsion_atom_site_label_2
_geom_torsion_atom_site_label_3
_geom_torsion_atom_site_label_4
_geom_torsion
_geom_torsion_site_symmetry_1
_geom_torsion_site_symmetry_2
_geom_torsion_site_symmetry_3
_geom_torsion_site_symmetry_4
_geom_torsion_publ_flag
C6 C1 C2 C3 1.3(3) . . . . ?
P1 C1 C2 C3 -175.16(14) . . . . ?
C1 C2 C3 C4 1.1(3) . . . . ?
C2 C3 C4 C5 -1.8(3) . . . . ?
C3 C4 C5 C6 0.2(3) . . . . ?
C2 C1 C6 C5 -2.8(2) . . . . ?
P1 C1 C6 C5 173.62(12) . . . . ?
C2 C1 C6 B1 171.90(16) . . . . ?
P1 C1 C6 B1 -11.6(2) . . . . ?
C4 C5 C6 C1 2.1(2) . . . . ?
C4 C5 C6 B1 -173.26(16) . . . . ?
C20 B1 C6 C1 -94.39(19) . . . . ?
C14 B1 C6 C1 99.9(2) . . . . ?
C20 B1 C6 C5 80.39(18) . . . . ?
C14 B1 C6 C5 -85.29(19) . . . . ?
C20 B1 C14 C19 14.3(2) . . . . ?
C6 B1 C14 C19 179.32(16) . . . . ?
C20 B1 C14 C15 -112.70(18) . . . . ?
C6 B1 C14 C15 52.3(2) . . . . ?
C19 C14 C15 C16 54.4(2) . . . . ?
B1 C14 C15 C16 -175.32(17) . . . . ?
C14 C15 C16 C17 -55.8(3) . . . . ?
C15 C16 C17 C18 55.0(3) . . . . ?
C16 C17 C18 C19 -54.6(3) . . . . ?
C17 C18 C19 C14 55.2(3) . . . . ?
C15 C14 C19 C18 -54.0(2) . . . . ?
B1 C14 C19 C18 177.37(18) . . . . ?
C6 B1 C20 C25 36.7(2) . . . . ?
C14 B1 C20 C25 -157.76(15) . . . . ?
C6 B1 C20 C21 -85.00(17) . . . . ?
C14 B1 C20 C21 80.49(18) . . . . ?
C25 C20 C21 C22 55.11(18) . . . . ?
B1 C20 C21 C22 -177.54(14) . . . . ?
C20 C21 C22 C23 -56.8(2) . . . . ?
C21 C22 C23 C24 56.5(2) . . . . ?
C22 C23 C24 C25 -56.1(2) . . . . ?
C23 C24 C25 C20 56.6(2) . . . . ?
C21 C20 C25 C24 -55.05(19) . . . . ?
B1 C20 C25 C24 -174.96(15) . . . . ?
C2 C1 P1 C10 -43.44(16) . . . . ?
C6 C1 P1 C10 140.05(14) . . . . ?
C2 C1 P1 C7 70.14(16) . . . . ?
C6 C1 P1 C7 -106.37(14) . . . . ?
C2 C1 P1 Au1 -165.29(12) . . . . ?
C6 C1 P1 Au1 18.20(15) . . . . ?
C12 C10 P1 C1 173.10(15) . . . . ?
C11 C10 P1 C1 -64.54(17) . . . . ?
C12 C10 P1 C7 59.53(17) . . . . ?
C11 C10 P1 C7 -178.11(16) . . . . ?
C12 C10 P1 Au1 -61.25(16) . . . . ?
C11 C10 P1 Au1 61.10(17) . . . . ?
C8 C7 P1 C1 65.46(16) . . . . ?
C9 C7 P1 C1 -60.5(2) . . . . ?
C8 C7 P1 C10 179.82(15) . . . . ?
C9 C7 P1 C10 53.8(2) . . . . ?
C8 C7 P1 Au1 -61.20(16) . . . . ?
C9 C7 P1 Au1 172.81(17) . . . . ?
